data_4308909
loop_
_publ_author_name
'Katharina Isele'
'Patrick Franz'
'Christina Ambrus'
'G\'erald Bernardinelli'
'Silvio Decurtins'
'Alan F. Williams'

_publ_contact_author
;
     Alan F. Williams'
     Department of Inorganic, Analytical and  Applied Chemistry
     University of Geneva
     30, quai E. Ansermet
     CH - 1211 Geneva 4
     Switzerland
;
_publ_contact_author_email Alan.Williams@chiam.unige.ch
_publ_contact_author_fax '41 22 379 68 30'
_publ_contact_author_phone '41 22 379 64 25'
_publ_section_title
;
Self-Assembly and Interconversion of Tetranuclear Copper(II) Complexes
;
_journal_name_full 'Inorganic Chemistry'
_journal_page_first 3896
_journal_page_last 3906
_journal_paper_doi 10.1021/ic0500762
_journal_volume 44
_journal_year 2005
_chemical_absolute_configuration ad
_chemical_formula_moiety 'Cu4 (C16 H13 N4 O2)4 ; (Cl O4)2 ; (N O3)2 ; (H2 O)4'
_chemical_formula_sum 'C64 H60 Cl2 Cu4 N18 O26'
_chemical_formula_weight 1822.5
_space_group_IT_number 19
_symmetry_cell_setting orthorhombic
_symmetry_space_group_name_Hall 'P 2ac 2ab'
_symmetry_space_group_name_H-M 'P 21 21 21'
_audit_conform_dict_name cif_core.dic
_audit_conform_dict_version 2.0.1
_audit_creation_date 2002-04-19
_audit_creation_method from_xtal_archive_file_using_CIFIO
_audit_update_record 2004-07-08
_cell_angle_alpha 90.00000
_cell_angle_beta 90.00000
_cell_angle_gamma 90.00000
_cell_formula_units_Z 4
_cell_length_a 16.8565(6)
_cell_length_b 17.3548(9)
_cell_length_c 24.6059(11)
_cell_measurement_reflns_used 7996
_cell_measurement_temperature 200
_cell_measurement_theta_max 25.98
_cell_measurement_theta_min 4.0
_cell_volume 7198.2(6)
_computing_cell_refinement 'CELL (Stoe & Cie, 1999)'
_computing_data_collection 'EXPOSE (Stoe & Cie, 1999)'
_computing_data_reduction 'XRED (Stoe & Cie, 1999)'
_computing_molecular_graphics xtal_gx3
_computing_publication_material xtal_CIFIO
_computing_structure_refinement xtal_CRYLSQ
_computing_structure_solution 'SHELXS 97'
_diffrn_detector_area_resol_mean 6
_diffrn_measured_fraction_theta_full 1.0
_diffrn_measured_fraction_theta_max 1.0
_diffrn_measurement_device_type 'Stoe Ipds'
_diffrn_measurement_method \f
_diffrn_radiation_type MoK\a
_diffrn_radiation_wavelength .71073
_diffrn_reflns_av_R_equivalents .079
_diffrn_reflns_limit_h_max 20
_diffrn_reflns_limit_h_min -20
_diffrn_reflns_limit_k_max 21
_diffrn_reflns_limit_k_min -21
_diffrn_reflns_limit_l_max 30
_diffrn_reflns_limit_l_min -30
_diffrn_reflns_number 91133
_diffrn_reflns_theta_full 25.98
_diffrn_reflns_theta_max 25.98
_diffrn_standards_decay_% 0
_exptl_absorpt_coefficient_mu 1.34
_exptl_absorpt_correction_T_max .8355
_exptl_absorpt_correction_T_min .7566
_exptl_absorpt_correction_type numerical
_exptl_absorpt_process_details 'XRED; Stoe & Cie, 1999'
_exptl_crystal_colour blue
_exptl_crystal_density_diffrn 1.682
_exptl_crystal_density_meas ?
_exptl_crystal_description prism
_exptl_crystal_F_000 3712
_exptl_crystal_size_max .25
_exptl_crystal_size_mid .194
_exptl_crystal_size_min .173
_refine_diff_density_max .828
_refine_diff_density_min -.702
_refine_ls_abs_structure_details Flack_xabs_refined
_refine_ls_abs_structure_Flack -.01(1)
_refine_ls_extinction_coef .00000
_refine_ls_extinction_method none
_refine_ls_goodness_of_fit_ref 1.24(1)
_refine_ls_hydrogen_treatment noref
_refine_ls_number_parameters 1035
_refine_ls_number_reflns 6810
_refine_ls_R_factor_gt .032
_refine_ls_shift/su_max .0372
_refine_ls_structure_factor_coef F
_refine_ls_weighting_details \w=1/[\s^2^(Fo)+0.0003(Fo^2^)]
_refine_ls_weighting_scheme calc
_refine_ls_wR_factor_ref .032
_reflns_Friedel_coverage .914
_reflns_number_gt 6810
_reflns_number_total 14056
_reflns_threshold_expression 'refl observed if Fo > 3.99 \s(Fo)'
_cod_data_source_file ic0500762si20050118_103711_1.cif
_cod_data_source_block ELEK
_cod_depositor_comments
;
The following automatic conversions were performed:

'_exptl_crystal_density_meas' value 'not_measured' was changed to '?'
- the value is perceived as not measured.

Automatic conversion script
Id: cif_fix_values 3008 2015-01-20 13:52:24Z robertas 
;
_cod_original_sg_symbol_Hall 'P 2AC 2AB'
_cod_database_code 4308909

loop_
_symmetry_equiv_pos_as_xyz
+x,+y,+z
1/2-x,-y,1/2+z
1/2+x,1/2-y,-z
-x,1/2+y,1/2-z

loop_
_atom_site_label
_atom_site_fract_x
_atom_site_fract_y
_atom_site_fract_z
_atom_site_U_iso_or_equiv
_atom_site_occupancy
_atom_site_adp_type
Cu1 -.05981(7) .56098(12) .49440(10) .0296(9) 1.00000 Uani
Cu2 .03077(9) .58172(12) .60223(9) .0317(11) 1.00000 Uani
Cu3 .07083(8) .43509(12) .49497(10) .0296(9) 1.00000 Uani
Cu4 -.02548(9) .41499(12) .59988(9) .0307(11) 1.00000 Uani
O1a -.0730(5) .5577(6) .5742(5) .030(6) 1.00000 Uani
O2a -.2242(6) .6103(8) .6764(6) .065(8) 1.00000 Uani
N1a -.1393(6) .4183(8) .6107(7) .040(7) 1.00000 Uani
N2a -.2614(6) .4665(9) .6153(6) .043(8) 1.00000 Uani
N3a -.0076(7) .5915(8) .6771(6) .036(8) 1.00000 Uani
N4a -.0988(8) .6127(10) .7426(6) .056(9) 1.00000 Uani
C1a -.1932(8) .3545(10) .6192(8) .041(9) 1.00000 Uani
C2a -.1782(10) .2773(10) .6262(10) .059(11) 1.00000 Uani
C3a -.2461(11) .2310(10) .6329(9) .061(10) 1.00000 Uani
C4a -.3248(12) .2635(13) .6333(11) .082(15) 1.00000 Uani
C5a -.3356(9) .3389(13) .6297(11) .068(12) 1.00000 Uani
C6a -.2693(9) .3871(11) .6220(9) .051(11) 1.00000 Uani
C7a -.1822(8) .4811(10) .6098(7) .035(8) 1.00000 Uani
C8a -.1492(7) .5614(10) .5981(7) .036(8) 1.00000 Uani
C9a -.1510(9) .6154(11) .6472(8) .051(11) 1.00000 Uani
C10a -.0855(9) .6047(11) .6894(9) .049(11) 1.00000 Uani
C11a .0291(9) .5889(11) .7290(8) .045(10) 1.00000 Uani
C12a .1077(10) .5760(13) .7431(9) .062(11) 1.00000 Uani
C13a .1267(11) .5790(17) .7984(10) .089(14) 1.00000 Uani
C14a .0697(13) .589(2) .8369(8) .112(17) 1.00000 Uani
C15a -.0071(12) .6041(17) .8234(9) .095(15) 1.00000 Uani
C16a -.0270(10) .6059(12) .7691(9) .063(11) 1.00000 Uani
O1b .0809(5) .4391(7) .5757(5) .036(6) 1.00000 Uani
O2b .2221(6) .3877(7) .6835(6) .052(6) 1.00000 Uani
N1b .1458(6) .5778(8) .6151(6) .034(7) 1.00000 Uani
N2b .2665(7) .5272(9) .6180(7) .051(9) 1.00000 Uani
N3b .0082(7) .4060(8) .6763(7) .039(9) 1.00000 Uani
N4b .0901(9) .3793(10) .7420(8) .060(10) 1.00000 Uani
C1b .2014(9) .6351(10) .6237(9) .042(9) 1.00000 Uani
C2b .1882(11) .7147(11) .6284(9) .056(11) 1.00000 Uani
C3b .2583(12) .7579(12) .6358(11) .081(14) 1.00000 Uani
C4b .3308(12) .7269(14) .6356(11) .082(15) 1.00000 Uani
C5b .3448(10) .6490(13) .6296(10) .064(11) 1.00000 Uani
C6b .2773(9) .6059(11) .6236(8) .045(10) 1.00000 Uani
C7b .1884(8) .5103(9) .6132(7) .038(8) 1.00000 Uani
C8b .1546(7) .4333(9) .6025(8) .033(8) 1.00000 Uani
C9b .1522(8) .3792(9) .6518(7) .033(8) 1.00000 Uani
C10b .0808(9) .3912(9) .6884(7) .037(9) 1.00000 Uani
C11b -.0348(9) .4049(11) .7243(8) .047(10) 1.00000 Uani
C12b -.1160(9) .4200(13) .7363(8) .056(10) 1.00000 Uani
C13b -.1387(11) .4155(18) .7901(9) .085(13) 1.00000 Uani
C14b -.0855(13) .3950(17) .8313(10) .097(15) 1.00000 Uani
C15b -.0073(12) .3815(16) .8213(11) .088(14) 1.00000 Uani
C16b .0141(11) .3923(14) .7659(8) .069(12) 1.00000 Uani
O1c .0437(5) .5856(6) .5227(5) .034(6) 1.00000 Uani
O2c .1516(5) .7017(7) .4217(6) .048(6) 1.00000 Uani
N1c .1697(6) .4923(7) .4852(6) .029(6) 1.00000 Uani
N2c .2519(5) .5911(7) .4811(6) .040(6) 1.00000 Uani
N3c -.0303(6) .5851(8) .4182(6) .034(6) 1.00000 Uani
N4c .0377(7) .6427(8) .3547(7) .044(7) 1.00000 Uani
C1c .2472(7) .4616(9) .4813(7) .032(7) 1.00000 Uani
C2c .2758(7) .3885(9) .4784(7) .036(8) 1.00000 Uani
C3c .3577(7) .3772(10) .4783(8) .044(8) 1.00000 Uani
C4c .4081(7) .4410(10) .4789(9) .057(9) 1.00000 Uani
C5c .3816(7) .5142(10) .4794(8) .055(9) 1.00000 Uani
C6c .2990(7) .5272(9) .4783(8) .038(7) 1.00000 Uani
C7c .1768(7) .5689(10) .4856(7) .037(8) 1.00000 Uani
C8c .1084(7) .6245(9) .4962(7) .030(7) 1.00000 Uani
C9c .0828(7) .6705(9) .4471(8) .035(8) 1.00000 Uani
C10c .0314(7) .6310(10) .4089(7) .037(8) 1.00000 Uani
C11c -.0655(8) .5654(10) .3696(9) .040(9) 1.00000 Uani
C12c -.1299(9) .5204(11) .3548(7) .045(9) 1.00000 Uani
C13c -.1467(10) .5140(13) .2993(9) .062(11) 1.00000 Uani
C14c -.1031(12) .5506(14) .2582(9) .071(13) 1.00000 Uani
C15c -.0395(11) .5961(13) .2727(10) .066(12) 1.00000 Uani
C16c -.0224(9) .6020(10) .3279(8) .046(10) 1.00000 Uani
O1d -.0356(5) .4097(6) .5195(5) .028(5) 1.00000 Uani
O2d -.1393(5) .2983(7) .4166(6) .047(6) 1.00000 Uani
N1d -.1576(6) .5055(8) .4821(6) .033(7) 1.00000 Uani
N2d -.2401(6) .4057(8) .4727(6) .039(7) 1.00000 Uani
N3d .0448(6) .4127(7) .4180(6) .032(6) 1.00000 Uani
N4d -.0228(7) .3578(8) .3500(6) .041(7) 1.00000 Uani
C1d -.2360(7) .5326(9) .4748(7) .029(7) 1.00000 Uani
C2d -.2628(7) .6089(10) .4777(8) .042(9) 1.00000 Uani
C3d -.3436(8) .6190(9) .4735(9) .046(9) 1.00000 Uani
C4d -.3954(8) .5571(11) .4672(9) .057(9) 1.00000 Uani
C5d -.3681(8) .4827(9) .4635(8) .052(9) 1.00000 Uani
C6d -.2870(7) .4729(10) .4697(8) .040(8) 1.00000 Uani
C7d -.1645(6) .4287(10) .4812(7) .031(7) 1.00000 Uani
C8d -.0982(7) .3732(8) .4935(8) .036(8) 1.00000 Uani
C9d -.0696(7) .3242(9) .4440(8) .031(7) 1.00000 Uani
C10d -.0149(7) .3681(9) .4043(7) .032(7) 1.00000 Uani
C11d .0791(8) .4343(10) .3677(8) .036(8) 1.00000 Uani
C12d .1437(8) .4831(10) .3553(9) .045(9) 1.00000 Uani
C13d .1612(9) .4955(11) .3011(9) .054(10) 1.00000 Uani
C14d .1183(11) .4580(12) .2606(9) .061(11) 1.00000 Uani
C15d .0564(10) .4117(12) .2712(8) .058(10) 1.00000 Uani
C16d .0360(9) .3991(11) .3246(8) .048(10) 1.00000 Uani
Cl1e .0850(3) .2386(3) .5416(3) .051(3) 1.00000 Uani
O1e .1130(6) .2981(7) .5087(6) .054(7) 1.00000 Uani
O2e .1516(6) .2077(8) .5708(6) .069(8) 1.00000 Uani
O3e .0502(8) .1828(8) .5072(7) .086(9) 1.00000 Uani
O4e .0252(6) .2635(8) .5780(7) .076(9) 1.00000 Uani
Cl1f -.0723(3) .7615(3) .5402(3) .052(3) 1.00000 Uani
O1f -.1011(6) .6993(6) .5060(7) .055(7) 1.00000 Uani
O2f -.1385(7) .7978(7) .5667(6) .070(8) 1.00000 Uani
O3f -.0190(7) .7338(7) .5801(8) .079(9) 1.00000 Uani
O4f -.0324(7) .8167(8) .5055(9) .090(9) 1.00000 Uani
N1g .4165(7) .3855(6) .6171(5) .055(6) 1.00000 Uani
O1g .4710(6) .3423(6) .6114(6) .102(8) 1.00000 Uani
O2g .3491(6) .3602(8) .6087(6) .076(8) 1.00000 Uani
O3g .4246(8) .4560(6) .6303(5) .081(8) 1.00000 Uani
N1h .3631(10) .2418(16) .7527(12) .078(10) 1.00000 Uani
O1h .3463(10) .2937(16) .7868(11) .112(17) .70000 Uani
O2h .3463(16) .2513(11) .7034(8) .118(16) .70000 Uani
O3h .4170(19) .2137(18) .7694(13) .164(11) .70000 Uiso
O1h' .300(9) .243(9) .784(6) .33(8) .30000 Uiso
O2h' .378(5) .307(5) .738(4) .15(3) .30000 Uiso
O3h' .360(3) .190(4) .729(3) .082(12) .30000 Uiso
O1w .2117(9) .1548(13) .6788(8) .135(14) 1.00000 Uani
O2w -.2000(9) .8343(15) .6752(9) .154(17) 1.00000 Uani
O3w -.3718(11) .6616(9) .6250(8) .138(14) 1.00000 Uani
O4w -.4269(8) .5233(8) .5997(6) .100(9) 1.00000 Uani
H02a -.30427 .50378 .61540 .04000 1.00000 Uiso
H04a -.14971 .62590 .75989 .04000 1.00000 Uiso
H2a -.12428 .25519 .62588 .04000 1.00000 Uiso
H3a -.24052 .17383 .63613 .04000 1.00000 Uiso
H4a -.37084 .23129 .63986 .04000 1.00000 Uiso
H5a -.38946 .35748 .63027 .04000 1.00000 Uiso
H8a -.18590 .58303 .57054 .04000 1.00000 Uiso
H9a -.14271 .66683 .63014 .04000 1.00000 Uiso
H12a .14794 .56236 .71704 .04000 1.00000 Uiso
H13a .18274 .57080 .80962 .04000 1.00000 Uiso
H14a .08406 .59841 .87531 .04000 1.00000 Uiso
H15a -.04868 .61397 .84952 .04000 1.00000 Uiso
H02b .30911 .48915 .61563 .04000 1.00000 Uiso
H04b .13825 .36774 .76039 .04000 1.00000 Uiso
H2b .13434 .73781 .62827 .04000 1.00000 Uiso
H3b .25246 .81282 .64232 .04000 1.00000 Uiso
H4b .37698 .76337 .63628 .04000 1.00000 Uiso
H5b .39781 .62547 .63286 .04000 1.00000 Uiso
H8b .19146 .40585 .58031 .04000 1.00000 Uiso
H9b .14947 .32860 .63672 .04000 1.00000 Uiso
H12b -.15486 .43040 .70557 .04000 1.00000 Uiso
H13b -.19354 .42787 .79946 .04000 1.00000 Uiso
H14b -.10816 .39288 .86691 .04000 1.00000 Uiso
H15b .02931 .37262 .85221 .04000 1.00000 Uiso
H02c .26970 .64393 .47944 .04000 1.00000 Uiso
H04c .07766 .67512 .33685 .04000 1.00000 Uiso
H2c .23981 .34401 .47908 .04000 1.00000 Uiso
H3c .38004 .32601 .47756 .04000 1.00000 Uiso
H4c .46474 .43186 .47854 .04000 1.00000 Uiso
H5c .41769 .55675 .48039 .04000 1.00000 Uiso
H8c .13024 .66409 .52090 .04000 1.00000 Uiso
H9c .04790 .71275 .46107 .04000 1.00000 Uiso
H12c -.16210 .49458 .38261 .04000 1.00000 Uiso
H13c -.19207 .48176 .28852 .04000 1.00000 Uiso
H14c -.11791 .54362 .22115 .04000 1.00000 Uiso
H15c -.00912 .62521 .24520 .04000 1.00000 Uiso
H02d -.25918 .35297 .47057 .04000 1.00000 Uiso
H04d -.06345 .32792 .33189 .04000 1.00000 Uiso
H2d -.22672 .65153 .47868 .04000 1.00000 Uiso
H3d -.36460 .67184 .47625 .04000 1.00000 Uiso
H4d -.45218 .56643 .46515 .04000 1.00000 Uiso
H5d -.40353 .43870 .45566 .04000 1.00000 Uiso
H8d -.12047 .33479 .51711 .04000 1.00000 Uiso
H9d -.03659 .28336 .45724 .04000 1.00000 Uiso
H12d .17559 .50871 .38424 .04000 1.00000 Uiso
H13d .20551 .53087 .29084 .04000 1.00000 Uiso
H14d .13450 .46576 .22186 .04000 1.00000 Uiso
H15d .02381 .38878 .24173 .04000 1.00000 Uiso

loop_
_atom_site_aniso_label
_atom_site_aniso_U_11
_atom_site_aniso_U_22
_atom_site_aniso_U_33
_atom_site_aniso_U_12
_atom_site_aniso_U_13
_atom_site_aniso_U_23
Cu1 .0244(6) .0361(10) .0283(12) -.0013(6) -.0006(7) .0008(10)
Cu2 .0303(8) .0352(12) .0297(13) .0003(7) -.0012(8) -.0029(10)
Cu3 .0231(6) .0369(10) .0288(12) -.0028(6) .0005(7) .0002(10)
Cu4 .0240(8) .0392(12) .0290(13) -.0008(7) .0032(8) .0002(10)
O1a .031(4) .035(6) .024(7) .007(4) .006(4) .001(5)
O2a .042(5) .089(10) .064(9) .017(5) .016(6) -.019(7)
N1a .028(5) .044(8) .047(9) -.001(5) .002(6) -.001(7)
N2a .026(6) .068(10) .036(9) .005(5) .006(6) -.003(7)
N3a .040(6) .038(8) .029(9) .009(6) .003(6) -.015(8)
N4a .054(8) .092(11) .023(8) .002(7) .012(6) -.009(8)
C1a .030(6) .054(10) .039(10) -.010(6) .005(6) .003(7)
C2a .061(9) .034(9) .082(15) -.012(7) .017(10) -.001(9)
C3a .073(10) .043(8) .069(12) -.005(7) .026(9) .008(8)
C4a .078(12) .076(13) .093(18) -.047(11) .014(13) .001(13)
C5a .037(8) .084(14) .084(15) -.027(8) .024(9) -.008(11)
C6a .035(7) .058(11) .061(14) -.013(7) .013(8) -.006(10)
C7a .032(6) .052(9) .022(8) -.011(6) .011(6) -.010(7)
C8a .033(7) .053(10) .023(8) .006(6) -.009(6) -.005(8)
C9a .046(9) .053(11) .053(13) .020(7) .018(8) .008(10)
C10a .046(8) .049(11) .052(14) -.003(7) .017(9) .010(9)
C11a .050(8) .058(11) .028(10) -.005(7) -.020(8) -.000(8)
C12a .063(9) .082(13) .040(10) -.019(9) .005(8) .004(10)
C13a .067(10) .15(2) .046(12) -.003(12) -.020(9) -.029(13)
C14a .084(13) .23(3) .019(9) -.025(16) -.016(9) -.014(13)
C15a .077(12) .19(3) .019(10) -.014(12) .001(8) -.015(12)
C16a .051(8) .089(13) .047(13) -.010(8) .023(9) -.035(10)
O1b .018(4) .051(7) .038(8) -.002(4) .000(5) .004(6)
O2b .040(5) .068(8) .046(7) .006(5) -.012(5) .010(6)
N1b .031(5) .042(8) .029(7) -.000(5) -.005(5) -.006(7)
N2b .026(6) .066(10) .062(11) -.007(6) -.008(7) .006(9)
N3b .034(6) .044(9) .038(11) -.005(6) .012(6) -.003(8)
N4b .049(7) .075(10) .054(12) -.009(7) -.003(7) .022(8)
C1b .056(9) .035(8) .036(9) -.008(6) -.010(7) .012(6)
C2b .067(10) .055(12) .048(11) -.009(8) -.005(8) -.000(9)
C3b .074(12) .072(13) .098(16) -.042(10) -.017(12) .021(12)
C4b .068(12) .098(17) .079(17) -.048(11) -.028(12) .027(14)
C5b .049(8) .084(13) .058(12) -.014(8) -.014(8) .021(10)
C6b .039(7) .065(12) .032(10) -.017(7) -.005(7) .007(9)
C7b .026(6) .058(10) .030(9) .011(6) .004(6) -.005(8)
C8b .019(5) .042(9) .038(10) .005(5) -.010(6) -.006(8)
C9b .040(7) .035(8) .023(8) .003(6) .002(6) .015(7)
C10b .047(8) .036(9) .028(10) .002(6) .002(7) .020(8)
C11b .051(8) .054(11) .034(10) -.011(7) -.013(8) .005(8)
C12b .043(7) .089(13) .035(9) .000(8) .011(7) .009(9)
C13b .055(9) .16(2) .036(10) -.012(11) .017(8) .001(12)
C14b .079(12) .17(2) .044(13) -.034(13) .018(11) .017(13)
C15b .079(13) .140(17) .046(13) -.003(11) .003(10) .020(12)
C16b .063(10) .122(17) .022(11) -.001(9) .013(8) .003(10)
O1c .023(4) .035(6) .043(7) -.002(4) -.003(4) .002(5)
O2c .037(5) .048(6) .060(8) -.008(4) .008(5) .022(6)
N1c .026(5) .032(7) .030(7) -.005(4) -.003(5) .004(5)
N2c .024(4) .031(6) .065(9) -.008(4) .006(5) .004(6)
N3c .028(5) .044(7) .029(7) .005(5) -.003(5) .009(6)
N4c .044(6) .048(8) .038(8) .006(5) -.009(6) .009(6)
C1c .024(5) .043(8) .030(8) .002(5) -.004(5) -.003(6)
C2c .031(6) .035(8) .041(10) -.001(5) .009(6) .010(7)
C3c .026(6) .054(9) .053(10) .005(6) .008(6) .004(7)
C4c .027(5) .046(8) .097(13) .006(6) .013(7) .009(8)
C5c .016(5) .060(9) .088(13) -.003(5) .006(6) .004(8)
C6c .028(6) .034(7) .052(9) -.012(5) .003(6) .000(6)
C7c .032(6) .044(9) .036(9) .006(6) .000(6) -.002(7)
C8c .029(5) .042(8) .020(7) -.008(5) -.001(6) .008(7)
C9c .024(6) .037(8) .045(10) .000(5) .008(6) .008(7)
C10c .027(6) .050(9) .033(9) .007(5) .005(6) .017(7)
C11c .043(7) .043(9) .033(10) .014(6) -.001(6) .002(8)
C12c .041(7) .067(11) .027(9) .008(7) .001(7) -.001(8)
C13c .054(9) .085(13) .048(12) .005(8) -.014(8) -.017(10)
C14c .074(11) .106(17) .034(11) .010(11) -.015(9) .002(11)
C15c .059(9) .095(14) .044(12) .009(9) .002(9) .016(10)
C16c .052(9) .049(10) .036(11) .019(7) -.015(8) .000(8)
O1d .026(4) .033(5) .025(6) -.002(4) -.004(4) -.004(4)
O2d .034(5) .055(7) .053(7) -.008(4) -.004(5) -.013(6)
N1d .029(5) .038(8) .032(8) -.001(5) -.007(5) .003(6)
N2d .022(5) .042(7) .054(8) -.006(5) -.003(5) -.002(6)
N3d .027(5) .032(6) .037(8) .004(4) -.001(5) .004(6)
N4d .040(6) .055(8) .028(7) .006(5) -.007(6) -.013(6)
C1d .027(6) .041(8) .019(7) .003(5) -.003(5) -.007(6)
C2d .031(6) .048(10) .048(11) .002(6) -.007(6) .011(8)
C3d .041(7) .039(8) .057(11) .015(6) -.007(7) .000(7)
C4d .031(6) .056(10) .084(12) .007(6) -.007(7) .005(9)
C5d .028(6) .051(8) .076(11) -.008(6) .003(7) -.006(7)
C6d .025(6) .054(9) .041(8) .003(6) -.005(6) .005(7)
C7d .023(5) .043(9) .027(8) -.009(5) -.002(5) -.009(7)
C8d .026(5) .022(7) .061(12) -.000(5) -.006(7) .011(8)
C9d .023(5) .036(7) .034(8) .001(5) -.008(6) -.009(6)
C10d .030(6) .037(7) .028(8) .008(5) .009(6) .003(6)
C11d .037(6) .043(10) .029(9) .010(6) .012(6) .000(8)
C12d .038(7) .045(9) .053(12) .000(6) .014(7) .002(8)
C13d .058(9) .058(9) .046(11) -.002(7) .021(8) .006(8)
C14d .071(10) .079(12) .031(10) -.002(8) .006(8) .003(9)
C15d .063(10) .082(12) .028(10) -.003(9) .001(8) -.002(8)
C16d .040(8) .068(12) .036(11) .011(7) -.010(7) -.007(9)
Cl1e .0462(18) .039(3) .069(4) .0012(15) .000(2) .001(3)
O1e .053(5) .044(6) .065(9) .001(5) .022(6) .013(7)
O2e .051(6) .086(9) .069(9) .038(6) -.009(6) -.027(7)
O3e .108(9) .061(8) .088(10) -.033(6) -.032(9) .006(8)
O4e .042(6) .088(10) .097(11) .012(6) .036(7) .050(9)
Cl1f .0412(17) .032(2) .083(4) .0050(14) -.0032(19) -.011(3)
O1f .046(5) .030(6) .090(10) .005(4) -.012(7) -.013(7)
O2f .071(7) .067(8) .072(9) .039(6) .009(7) -.014(7)
O3f .064(7) .052(7) .123(14) .025(6) -.045(8) -.025(9)
O4f .064(6) .050(7) .158(15) -.011(5) .027(10) -.007(9)
N1g .050(6) .050(6) .063(7) .011(5) .001(6) -.002(5)
O1g .057(6) .067(6) .183(13) .023(5) -.005(8) -.046(7)
O2g .050(6) .098(8) .082(8) .020(5) .011(6) -.014(7)
O3g .113(9) .057(6) .072(8) .019(6) -.003(7) -.017(5)
N1h .123(11) .066(12) .045(8) .004(10) .008(12) -.017(8)
O1h .055(9) .16(3) .12(2) .026(11) -.018(10) -.123(18)
O2h .21(3) .094(14) .050(11) -.063(14) .022(12) -.046(10)
O1w .080(9) .27(3) .056(10) -.022(11) .003(8) .049(12)
O2w .074(9) .29(3) .095(15) -.045(13) -.008(10) -.022(16)
O3w .167(15) .082(9) .163(17) -.029(9) -.034(13) .063(10)
O4w .093(8) .112(10) .095(10) .020(7) .005(8) .034(8)

loop_
_atom_type_symbol
_atom_type_scat_source
_atom_type_scat_dispersion_real
_atom_type_scat_dispersion_imag
C Int._Tables_Vol_IV_Tables_2.2B_and_2.3.1 .002 .002
H Int._Tables_Vol_IV_Tables_2.2B_and_2.3.1 0 0
N Int._Tables_Vol_IV_Tables_2.2B_and_2.3.1 .004 .003
O Int._Tables_Vol_IV_Tables_2.2B_and_2.3.1 .008 .006
Cl Int._Tables_Vol_IV_Tables_2.2B_and_2.3.1 .132 .159
Cu Int._Tables_Vol_IV_Tables_2.2B_and_2.3.1 .263 1.266

loop_
_geom_angle_atom_site_label_1
_geom_angle_atom_site_label_2
_geom_angle_atom_site_label_3
_geom_angle_site_symmetry_1
_geom_angle_site_symmetry_2
_geom_angle_site_symmetry_3
_geom_angle
Cu2 Cu1 Cu3 . . . 74.14(7)
Cu2 Cu1 Cu4 . . . 52.72(6)
Cu2 Cu1 O1a . . . 37.3(3)
Cu2 Cu1 O1c . . . 38.2(4)
Cu2 Cu1 N3c . . . 131.7(3)
Cu2 Cu1 O1d . . . 81.0(3)
Cu2 Cu1 N1d . . . 128.0(5)
Cu2 Cu1 O1f . . . 85.9(4)
Cu3 Cu1 Cu4 . . . 53.07(6)
Cu3 Cu1 O1a . . . 93.2(3)
Cu3 Cu1 O1c . . . 60.8(3)
Cu3 Cu1 N3c . . . 88.6(4)
Cu3 Cu1 O1d . . . 38.26(17)
Cu3 Cu1 N1d . . . 104.8(4)
Cu3 Cu1 O1f . . . 150.2(3)
Cu4 Cu1 O1a . . . 45.2(3)
Cu4 Cu1 O1c . . . 75.8(4)
Cu4 Cu1 N3c . . . 140.7(4)
Cu4 Cu1 O1d . . . 32.1(3)
Cu4 Cu1 N1d . . . 84.3(4)
Cu4 Cu1 O1f . . . 128.5(4)
O1a Cu1 O1c . . . 75.5(4)
O1a Cu1 N3c . . . 166.6(5)
O1a Cu1 O1d . . . 76.4(4)
O1a Cu1 N1d . . . 92.6(5)
O1a Cu1 O1f . . . 83.3(5)
O1c Cu1 N3c . . . 93.9(5)
O1c Cu1 O1d . . . 89.8(4)
O1c Cu1 N1d . . . 160.0(5)
O1c Cu1 O1f . . . 89.9(4)
N3c Cu1 O1d . . . 112.3(5)
N3c Cu1 N1d . . . 99.9(6)
N3c Cu1 O1f . . . 88.5(5)
O1d Cu1 N1d . . . 71.6(4)
O1d Cu1 O1f . . . 159.1(5)
N1d Cu1 O1f . . . 104.9(4)
Cu1 Cu2 Cu3 . . . 53.17(6)
Cu1 Cu2 Cu4 . . . 73.65(7)
Cu1 Cu2 O1a . . . 38.4(4)
Cu1 Cu2 N3a . . . 131.0(4)
Cu1 Cu2 O1b . . . 80.8(3)
Cu1 Cu2 N1b . . . 128.6(4)
Cu1 Cu2 O1c . . . 37.2(3)
Cu1 Cu2 O3f . . . 78.2(4)
Cu3 Cu2 Cu4 . . . 52.73(6)
Cu3 Cu2 O1a . . . 76.3(3)
Cu3 Cu2 N3a . . . 141.6(4)
Cu3 Cu2 O1b . . . 31.3(3)
Cu3 Cu2 N1b . . . 84.9(4)
Cu3 Cu2 O1c . . . 45.6(3)
Cu3 Cu2 O3f . . . 123.7(4)
Cu4 Cu2 O1a . . . 60.3(3)
Cu4 Cu2 N3a . . . 89.8(4)
Cu4 Cu2 O1b . . . 38.78(19)
Cu4 Cu2 N1b . . . 106.1(4)
Cu4 Cu2 O1c . . . 92.8(3)
Cu4 Cu2 O3f . . . 142.4(3)
O1a Cu2 N3a . . . 93.2(5)
O1a Cu2 O1b . . . 89.9(4)
O1a Cu2 N1b . . . 161.1(5)
O1a Cu2 O1c . . . 75.6(4)
O1a Cu2 O3f . . . 82.1(4)
N3a Cu2 O1b . . . 114.2(5)
N3a Cu2 N1b . . . 100.2(6)
N3a Cu2 O1c . . . 165.3(5)
N3a Cu2 O3f . . . 90.2(5)
O1b Cu2 N1b . . . 72.4(5)
O1b Cu2 O1c . . . 75.9(4)
O1b Cu2 O3f . . . 154.8(5)
N1b Cu2 O1c . . . 93.0(5)
N1b Cu2 O3f . . . 110.9(5)
O1c Cu2 O3f . . . 79.0(5)
Cu1 Cu3 Cu2 . . . 52.69(6)
Cu1 Cu3 Cu4 . . . 73.04(7)
Cu1 Cu3 O1b . . . 92.3(3)
Cu1 Cu3 O1c . . . 37.87(18)
Cu1 Cu3 N1c . . . 104.3(4)
Cu1 Cu3 O1d . . . 60.4(3)
Cu1 Cu3 N3d . . . 88.7(4)
Cu1 Cu3 O1e . . . 150.5(3)
Cu2 Cu3 Cu4 . . . 52.15(6)
Cu2 Cu3 O1b . . . 44.5(3)
Cu2 Cu3 O1c . . . 30.9(3)
Cu2 Cu3 N1c . . . 84.0(4)
Cu2 Cu3 O1d . . . 76.6(3)
Cu2 Cu3 N3d . . . 140.4(4)
Cu2 Cu3 O1e . . . 127.2(4)
Cu4 Cu3 O1b . . . 37.9(3)
Cu4 Cu3 O1c . . . 79.1(3)
Cu4 Cu3 N1c . . . 127.8(4)
Cu4 Cu3 O1d . . . 39.2(3)
Cu4 Cu3 N3d . . . 131.6(3)
Cu4 Cu3 O1e . . . 85.9(3)
O1b Cu3 O1c . . . 74.5(4)
O1b Cu3 N1c . . . 91.9(5)
O1b Cu3 O1d . . . 77.1(4)
O1b Cu3 N3d . . . 167.7(5)
O1b Cu3 O1e . . . 82.8(5)
O1c Cu3 N1c . . . 71.9(4)
O1c Cu3 O1d . . . 89.1(4)
O1c Cu3 N3d . . . 112.8(5)
O1c Cu3 O1e . . . 156.9(4)
N1c Cu3 O1d . . . 160.2(5)
N1c Cu3 N3d . . . 99.8(5)
N1c Cu3 O1e . . . 104.9(4)
O1d Cu3 N3d . . . 92.8(5)
O1d Cu3 O1e . . . 90.2(4)
N3d Cu3 O1e . . . 90.3(5)
Cu1 Cu4 Cu2 . . . 53.63(6)
Cu1 Cu4 Cu3 . . . 53.89(6)
Cu1 Cu4 O1a . . . 31.6(3)
Cu1 Cu4 N1a . . . 85.5(5)
Cu1 Cu4 O1b . . . 77.3(4)
Cu1 Cu4 N3b . . . 140.7(4)
Cu1 Cu4 C10b . . . 137.6(4)
Cu1 Cu4 O1d . . . 46.8(3)
Cu1 Cu4 O4e . . . 123.8(4)
Cu2 Cu4 Cu3 . . . 75.13(7)
Cu2 Cu4 O1a . . . 38.67(19)
Cu2 Cu4 N1a . . . 106.1(4)
Cu2 Cu4 O1b . . . 60.8(4)
Cu2 Cu4 N3b . . . 88.1(4)
Cu2 Cu4 C10b . . . 85.8(4)
Cu2 Cu4 O1d . . . 95.1(3)
Cu2 Cu4 O4e . . . 142.8(3)
Cu3 Cu4 O1a . . . 81.6(3)
Cu3 Cu4 N1a . . . 129.5(5)
Cu3 Cu4 O1b . . . 39.4(4)
Cu3 Cu4 N3b . . . 131.2(4)
Cu3 Cu4 C10b . . . 109.1(4)
Cu3 Cu4 O1d . . . 38.1(3)
Cu3 Cu4 O4e . . . 77.6(3)
O1a Cu4 N1a . . . 73.1(5)
O1a Cu4 O1b . . . 90.3(4)
O1a Cu4 N3b . . . 112.6(5)
O1a Cu4 C10b . . . 120.1(4)
O1a Cu4 O1d . . . 77.4(4)
O1a Cu4 O4e . . . 155.3(4)
N1a Cu4 O1b . . . 162.4(6)
N1a Cu4 N3b . . . 99.0(6)
N1a Cu4 C10b . . . 121.4(6)
N1a Cu4 O1d . . . 93.1(5)
N1a Cu4 O4e . . . 110.7(5)
O1b Cu4 N3b . . . 92.5(5)
O1b Cu4 C10b . . . 71.6(5)
O1b Cu4 O1d . . . 77.5(5)
O1b Cu4 O4e . . . 82.1(4)
N3b Cu4 C10b . . . 22.8(5)
N3b Cu4 O1d . . . 166.1(5)
N3b Cu4 O4e . . . 91.2(5)
C10b Cu4 O1d . . . 143.9(4)
C10b Cu4 O4e . . . 79.7(5)
O1d Cu4 O4e . . . 78.0(5)
Cu1 O1a Cu2 . . . 104.3(5)
Cu1 O1a Cu4 . . . 103.2(4)
Cu1 O1a C8a . . . 121.0(9)
Cu2 O1a Cu4 . . . 81.0(4)
Cu2 O1a C8a . . . 131.7(10)
Cu4 O1a C8a . . . 102.5(9)
Cu4 N1a C1a . . . 128.2(10)
Cu4 N1a C7a . . . 124.7(10)
C1a N1a C7a . . . 107.0(11)
C6a N2a C7a . . . 106.8(12)
Cu2 N3a C10a . . . 122.6(12)
Cu2 N3a C11a . . . 134.3(10)
C10a N3a C11a . . . 103.1(14)
C10a N4a C16a . . . 107.9(14)
N1a C1a C2a . . . 130.4(13)
N1a C1a C6a . . . 105.8(14)
C2a C1a C6a . . . 123.7(15)
C1a C2a C3a . . . 115.0(15)
C2a C3a C4a . . . 121.7(17)
C3a C4a C5a . . . 120.9(18)
C4a C5a C6a . . . 119.1(16)
N2a C6a C1a . . . 107.7(13)
N2a C6a C5a . . . 132.8(15)
C1a C6a C5a . . . 119.4(17)
N1a C7a N2a . . . 112.6(14)
N1a C7a C8a . . . 124.2(12)
N2a C7a C8a . . . 123.0(13)
O1a C8a C7a . . . 111.5(12)
O1a C8a C9a . . . 112.0(12)
C7a C8a C9a . . . 113.8(14)
O2a C9a C8a . . . 112.1(13)
O2a C9a C10a . . . 105.9(15)
C8a C9a C10a . . . 116.6(14)
N3a C10a N4a . . . 113.3(16)
N3a C10a C9a . . . 124.4(17)
N4a C10a C9a . . . 122.2(14)
N3a C11a C12a . . . 130.2(16)
N3a C11a C16a . . . 109.5(14)
C12a C11a C16a . . . 120.2(17)
C11a C12a C13a . . . 117.1(17)
C12a C13a C14a . . . 121.3(18)
C13a C14a C15a . . . 122(2)
C14a C15a C16a . . . 118.2(19)
N4a C16a C11a . . . 106.1(17)
N4a C16a C15a . . . 132.4(17)
C11a C16a C15a . . . 121.0(17)
Cu2 O1b Cu3 . . . 104.3(5)
Cu2 O1b Cu4 . . . 80.5(4)
Cu2 O1b C8b . . . 103.3(9)
Cu3 O1b Cu4 . . . 102.7(5)
Cu3 O1b C8b . . . 122.5(9)
Cu4 O1b C8b . . . 131.1(10)
Cu2 N1b C1b . . . 131.9(11)
Cu2 N1b C7b . . . 122.7(10)
C1b N1b C7b . . . 105.3(11)
C6b N2b C7b . . . 110.4(13)
Cu4 N3b C10b . . . 120.8(12)
Cu4 N3b C11b . . . 131.7(10)
C10b N3b C11b . . . 107.2(15)
C10b N4b C16b . . . 106.0(14)
N1b C1b C2b . . . 127.8(14)
N1b C1b C6b . . . 111.5(14)
C2b C1b C6b . . . 120.6(15)
C1b C2b C3b . . . 113.6(16)
C2b C3b C4b . . . 124(2)
C3b C4b C5b . . . 124(2)
C4b C5b C6b . . . 113.8(16)
N2b C6b C1b . . . 103.9(13)
N2b C6b C5b . . . 131.1(15)
C1b C6b C5b . . . 124.9(18)
N1b C7b N2b . . . 108.8(13)
N1b C7b C8b . . . 125.2(11)
N2b C7b C8b . . . 125.8(13)
O1b C8b C7b . . . 110.9(12)
O1b C8b C9b . . . 112.9(11)
C7b C8b C9b . . . 115.1(14)
O2b C9b C8b . . . 110.4(11)
O2b C9b C10b . . . 108.5(13)
C8b C9b C10b . . . 113.9(12)
Cu4 C10b N3b . . . 36.4(9)
Cu4 C10b N4b . . . 147.7(11)
Cu4 C10b C9b . . . 93.7(10)
N3b C10b N4b . . . 111.7(15)
N3b C10b C9b . . . 130.1(16)
N4b C10b C9b . . . 117.9(13)
N3b C11b C12b . . . 132.4(17)
N3b C11b C16b . . . 109.6(14)
C12b C11b C16b . . . 117.8(17)
C11b C12b C13b . . . 117.0(17)
C12b C13b C14b . . . 122.1(18)
C13b C14b C15b . . . 122(3)
C14b C15b C16b . . . 113(3)
N4b C16b C11b . . . 105.3(16)
N4b C16b C15b . . . 127.0(17)
C11b C16b C15b . . . 127.0(17)
Cu1 O1c Cu2 . . . 104.5(5)
Cu1 O1c Cu3 . . . 81.3(4)
Cu1 O1c C8c . . . 128.8(9)
Cu2 O1c Cu3 . . . 103.5(5)
Cu2 O1c C8c . . . 123.4(9)
Cu3 O1c C8c . . . 102.0(8)
Cu3 N1c C1c . . . 127.2(10)
Cu3 N1c C7c . . . 125.5(8)
C1c N1c C7c . . . 107.1(10)
C6c N2c C7c . . . 108.8(12)
Cu1 N3c C10c . . . 119.0(11)
Cu1 N3c C11c . . . 131.3(10)
C10c N3c C11c . . . 109.6(14)
C10c N4c C16c . . . 109.3(13)
N1c C1c C2c . . . 133.1(13)
N1c C1c C6c . . . 105.5(12)
C2c C1c C6c . . . 121.4(11)
C1c C2c C3c . . . 118.8(13)
C2c C3c C4c . . . 119.5(14)
C3c C4c C5c . . . 123.1(12)
C4c C5c C6c . . . 118.6(13)
N2c C6c C1c . . . 106.7(11)
N2c C6c C5c . . . 134.7(14)
C1c C6c C5c . . . 118.2(13)
N1c C7c N2c . . . 111.9(12)
N1c C7c C8c . . . 124.4(11)
N2c C7c C8c . . . 123.4(14)
O1c C8c C7c . . . 110.7(12)
O1c C8c C9c . . . 113.2(10)
C7c C8c C9c . . . 114.4(13)
O2c C9c C8c . . . 108.6(11)
O2c C9c C10c . . . 112.5(15)
C8c C9c C10c . . . 116.0(13)
N3c C10c N4c . . . 108.8(13)
N3c C10c C9c . . . 129.7(16)
N4c C10c C9c . . . 121.3(13)
N3c C11c C12c . . . 134.8(17)
N3c C11c C16c . . . 107.3(13)
C12c C11c C16c . . . 117.9(17)
C11c C12c C13c . . . 117.3(16)
C12c C13c C14c . . . 124.2(18)
C13c C14c C15c . . . 119(2)
C14c C15c C16c . . . 117.2(19)
N4c C16c C11c . . . 105.0(16)
N4c C16c C15c . . . 130.3(17)
C11c C16c C15c . . . 124.7(16)
Cu1 O1d Cu3 . . . 81.3(4)
Cu1 O1d Cu4 . . . 101.1(4)
Cu1 O1d C8d . . . 102.8(8)
Cu3 O1d Cu4 . . . 102.7(4)
Cu3 O1d C8d . . . 131.5(10)
Cu4 O1d C8d . . . 123.0(10)
Cu1 N1d C1d . . . 130.6(10)
Cu1 N1d C7d . . . 124.9(8)
C1d N1d C7d . . . 104.4(10)
C6d N2d C7d . . . 107.0(12)
Cu3 N3d C10d . . . 122.0(11)
Cu3 N3d C11d . . . 133.9(9)
C10d N3d C11d . . . 104.1(13)
C10d N4d C16d . . . 107.9(13)
N1d C1d C2d . . . 127.6(13)
N1d C1d C6d . . . 110.5(13)
C2d C1d C6d . . . 121.6(12)
C1d C2d C3d . . . 115.8(14)
C2d C3d C4d . . . 122.0(15)
C3d C4d C5d . . . 121.5(12)
C4d C5d C6d . . . 116.0(14)
N2d C6d C1d . . . 105.8(11)
N2d C6d C5d . . . 131.4(14)
C1d C6d C5d . . . 122.9(15)
N1d C7d N2d . . . 112.2(12)
N1d C7d C8d . . . 124.7(11)
N2d C7d C8d . . . 122.8(14)
O1d C8d C7d . . . 111.4(11)
O1d C8d C9d . . . 111.9(10)
C7d C8d C9d . . . 114.9(14)
O2d C9d C8d . . . 106.6(10)
O2d C9d C10d . . . 110.4(14)
C8d C9d C10d . . . 114.2(12)
N3d C10d N4d . . . 113.9(13)
N3d C10d C9d . . . 125.8(15)
N4d C10d C9d . . . 120.1(12)
N3d C11d C12d . . . 131.5(16)
N3d C11d C16d . . . 109.3(13)
C12d C11d C16d . . . 119.2(17)
C11d C12d C13d . . . 117.8(16)
C12d C13d C14d . . . 120.5(16)
C13d C14d C15d . . . 123.0(19)
C14d C15d C16d . . . 118.3(18)
N4d C16d C11d . . . 104.7(15)
N4d C16d C15d . . . 134.2(17)
C11d C16d C15d . . . 121.1(16)
O1e Cl1e O2e . . . 107.6(7)
O1e Cl1e O3e . . . 107.4(9)
O1e Cl1e O4e . . . 112.5(8)
O2e Cl1e O3e . . . 111.6(8)
O2e Cl1e O4e . . . 110.8(9)
O3e Cl1e O4e . . . 107.0(8)
Cu3 O1e Cl1e . . . 133.3(7)
Cu4 O4e Cl1e . . . 128.4(8)
O1f Cl1f O2f . . . 109.3(7)
O1f Cl1f O3f . . . 111.3(8)
O1f Cl1f O4f . . . 107.7(10)
O2f Cl1f O3f . . . 109.1(10)
O2f Cl1f O4f . . . 109.7(8)
O3f Cl1f O4f . . . 109.7(8)
Cu1 O1f Cl1f . . . 133.0(7)
Cu2 O3f Cl1f . . . 129.8(8)
O1g N1g O2g . . . 117.7(11)
O1g N1g O3g . . . 123.4(11)
O2g N1g O3g . . . 118.8(12)
O1h N1h O2h . . . 120(3)
O1h N1h O3h . . . 105(3)
O2h N1h O3h . . . 127(3)
O1h' N1h O2h' . . . 109(8)
O1h' N1h O3h' . . . 107(7)
O2h' N1h O3h' . . . 129(6)

loop_
_geom_bond_atom_site_label_1
_geom_bond_atom_site_label_2
_geom_bond_site_symmetry_1
_geom_bond_site_symmetry_2
_geom_bond_distance
Cu1 Cu2 . . 3.082(3)
Cu1 Cu3 . . 3.102(3)
Cu1 Cu4 . . 3.673(3)
Cu1 O1a . . 1.976(11)
Cu1 O1c . . 1.926(9)
Cu1 N3c . . 1.984(14)
Cu1 O1d . . 2.729(10)
Cu1 N1d . . 1.933(11)
Cu1 O1f . . 2.515(11)
Cu2 Cu3 . . 3.728(3)
Cu2 Cu4 . . 3.045(3)
Cu2 O1a . . 1.927(9)
Cu2 N3a . . 1.960(14)
Cu2 O1b . . 2.694(11)
Cu2 N1b . . 1.965(10)
Cu2 O1c . . 1.971(12)
Cu2 O3f . . 2.823(12)
Cu3 Cu4 . . 3.069(3)
Cu3 O1b . . 1.996(12)
Cu3 O1c . . 2.739(10)
Cu3 N1c . . 1.955(10)
Cu3 O1d . . 1.943(8)
Cu3 N3d . . 1.983(14)
Cu3 O1e . . 2.504(11)
Cu4 O1a . . 2.679(10)
Cu4 N1a . . 1.937(10)
Cu4 O1b . . 1.934(9)
Cu4 N3b . . 1.969(16)
Cu4 C10b . . 2.851(16)
Cu4 O1d . . 1.987(11)
Cu4 O4e . . 2.817(13)
O1a C8a . . 1.414(15)
O2a C9a . . 1.43(2)
N1a C1a . . 1.448(19)
N1a C7a . . 1.31(2)
N2a C6a . . 1.39(3)
N2a C7a . . 1.365(17)
N3a C10a . . 1.366(19)
N3a C11a . . 1.42(3)
N4a C10a . . 1.34(3)
N4a C16a . . 1.38(3)
C1a C2a . . 1.38(3)
C1a C6a . . 1.40(2)
C2a C3a . . 1.41(3)
C3a C4a . . 1.44(3)
C4a C5a . . 1.32(4)
C5a C6a . . 1.41(3)
C7a C8a . . 1.53(3)
C8a C9a . . 1.53(3)
C9a C10a . . 1.53(3)
C11a C12a . . 1.39(3)
C11a C16a . . 1.40(3)
C12a C13a . . 1.40(4)
C13a C14a . . 1.36(3)
C14a C15a . . 1.36(3)
C15a C16a . . 1.38(3)
O1b C8b . . 1.411(15)
O2b C9b . . 1.420(17)
N1b C1b . . 1.38(2)
N1b C7b . . 1.37(2)
N2b C6b . . 1.39(3)
N2b C7b . . 1.355(17)
N3b C10b . . 1.286(18)
N3b C11b . . 1.39(3)
N4b C10b . . 1.34(3)
N4b C16b . . 1.43(3)
C1b C2b . . 1.41(3)
C1b C6b . . 1.38(3)
C2b C3b . . 1.41(3)
C3b C4b . . 1.34(3)
C4b C5b . . 1.38(4)
C5b C6b . . 1.37(3)
C7b C8b . . 1.48(3)
C8b C9b . . 1.53(3)
C9b C10b . . 1.52(3)
C11b C12b . . 1.42(3)
C11b C16b . . 1.33(3)
C12b C13b . . 1.38(3)
C13b C14b . . 1.40(4)
C14b C15b . . 1.36(3)
C15b C16b . . 1.42(4)
O1c C8c . . 1.438(16)
O2c C9c . . 1.424(17)
N1c C1c . . 1.413(15)
N1c C7c . . 1.33(3)
N2c C6c . . 1.365(18)
N2c C7c . . 1.329(15)
N3c C10c . . 1.330(17)
N3c C11c . . 1.38(3)
N4c C10c . . 1.35(3)
N4c C16c . . 1.40(3)
C1c C2c . . 1.36(3)
C1c C6c . . 1.44(2)
C2c C3c . . 1.394(17)
C3c C4c . . 1.40(3)
C4c C5c . . 1.35(3)
C5c C6c . . 1.410(17)
C7c C8c . . 1.526(19)
C8c C9c . . 1.51(3)
C9c C10c . . 1.45(3)
C11c C12c . . 1.38(3)
C11c C16c . . 1.41(3)
C12c C13c . . 1.40(3)
C13c C14c . . 1.40(3)
C14c C15c . . 1.38(3)
C15c C16c . . 1.39(3)
O1d C8d . . 1.387(16)
O2d C9d . . 1.428(17)
N1d C1d . . 1.414(15)
N1d C7d . . 1.34(3)
N2d C6d . . 1.41(2)
N2d C7d . . 1.352(15)
N3d C10d . . 1.314(17)
N3d C11d . . 1.41(3)
N4d C10d . . 1.35(3)
N4d C16d . . 1.37(3)
C1d C2d . . 1.40(3)
C1d C6d . . 1.35(3)
C2d C3d . . 1.377(18)
C3d C4d . . 1.39(3)
C4d C5d . . 1.37(3)
C5d C6d . . 1.386(18)
C7d C8d . . 1.506(18)
C8d C9d . . 1.56(3)
C9d C10d . . 1.54(3)
C11d C12d . . 1.41(3)
C11d C16d . . 1.42(3)
C12d C13d . . 1.38(3)
C13d C14d . . 1.39(3)
C14d C15d . . 1.34(3)
C15d C16d . . 1.38(3)
Cl1e O1e . . 1.395(13)
Cl1e O2e . . 1.435(13)
Cl1e O3e . . 1.415(15)
Cl1e O4e . . 1.416(14)
Cl1f O1f . . 1.452(13)
Cl1f O2f . . 1.438(13)
Cl1f O3f . . 1.414(16)
Cl1f O4f . . 1.451(17)
N1g O1g . . 1.193(14)
N1g O2g . . 1.236(15)
N1g O3g . . 1.273(14)
N1h O1h . . 1.26(4)
N1h O2h . . 1.26(4)
N1h O3h . . 1.11(4)
N1h O1h' . . 1.31(15)
N1h O2h' . . 1.21(9)
N1h O3h' . . 1.07(6)
O1h O1h' . . 1.17(15)
O1h O2h' . . 1.34(9)
O2h O2h' . . 1.39(9)
O2h O3h' . . 1.26(6)
O3h O3h' . . 1.44(6)

loop_
_geom_torsion_atom_site_label_1
_geom_torsion_atom_site_label_2
_geom_torsion_atom_site_label_3
_geom_torsion_atom_site_label_4
_geom_torsion_site_symmetry_1
_geom_torsion_site_symmetry_2
_geom_torsion_site_symmetry_3
_geom_torsion_site_symmetry_4
_geom_torsion
C7a N1a C1a C2a . . . . -176(3)
C7a N1a C1a C6a . . . . 0(2)
C1a N1a C7a N2a . . . . -2(2)
C1a N1a C7a C8a . . . . -175.9(15)
C7a N2a C6a C1a . . . . -1(3)
C7a N2a C6a C5a . . . . 180(3)
C6a N2a C7a N1a . . . . 2(3)
C6a N2a C7a C8a . . . . 176.2(16)
C11a N3a C10a N4a . . . . 2.1(19)
C11a N3a C10a C9a . . . . 177.7(17)
C10a N3a C11a C12a . . . . 179(3)
C10a N3a C11a C16a . . . . -4.1(19)
C16a N4a C10a N3a . . . . 0(3)
C16a N4a C10a C9a . . . . -175.0(17)
C10a N4a C16a C11a . . . . -3(3)
C10a N4a C16a C15a . . . . -175(3)
N1a C1a C2a C3a . . . . -179.4(19)
C6a C1a C2a C3a . . . . 4(4)
N1a C1a C6a N2a . . . . 0(3)
N1a C1a C6a C5a . . . . 179(2)
C2a C1a C6a N2a . . . . 177.4(19)
C2a C1a C6a C5a . . . . -3(4)
C1a C2a C3a C4a . . . . -1(4)
C2a C3a C4a C5a . . . . -3(4)
C3a C4a C5a C6a . . . . 4(4)
C4a C5a C6a N2a . . . . 178(3)
C4a C5a C6a C1a . . . . -1(4)
N1a C7a C8a O1a . . . . 16(3)
N1a C7a C8a C9a . . . . -111.8(17)
N2a C7a C8a O1a . . . . -157.5(15)
N2a C7a C8a C9a . . . . 74.6(19)
O1a C8a C9a O2a . . . . -171.0(13)
O1a C8a C9a C10a . . . . -49(2)
C7a C8a C9a O2a . . . . -43.3(18)
C7a C8a C9a C10a . . . . 78.9(16)
O2a C9a C10a N3a . . . . 167.3(16)
O2a C9a C10a N4a . . . . -17(3)
C8a C9a C10a N3a . . . . 42(3)
C8a C9a C10a N4a . . . . -142.9(17)
C16a C11a C12a C13a . . . . 2(4)
N3a C11a C16a N4a . . . . 5(3)
N3a C11a C16a C15a . . . . 177(2)
C12a C11a C16a N4a . . . . -178.0(18)
C12a C11a C16a C15a . . . . -5(4)
C11a C12a C13a C14a . . . . 4(4)
C12a C13a C14a C15a . . . . -6(5)
C13a C14a C15a C16a . . . . 2(5)
C14a C15a C16a N4a . . . . 174(3)
C14a C15a C16a C11a . . . . 4(4)
C7b N1b C1b C2b . . . . 180(2)
C7b N1b C1b C6b . . . . 4(3)
C1b N1b C7b N2b . . . . -2.6(19)
C1b N1b C7b C8b . . . . -177.4(17)
C7b N2b C6b C1b . . . . 2(3)
C7b N2b C6b C5b . . . . 180(3)
C6b N2b C7b N1b . . . . 0(2)
C6b N2b C7b C8b . . . . 175.2(17)
C11b N3b C10b N4b . . . . .6(19)
C11b N3b C10b C9b . . . . 174.8(16)
C10b N3b C11b C12b . . . . 177(2)
C10b N3b C11b C16b . . . . 3(3)
C16b N4b C10b N3b . . . . -3(2)
C16b N4b C10b C9b . . . . -178.3(15)
C10b N4b C16b C11b . . . . 5(3)
C10b N4b C16b C15b . . . . 175(3)
N1b C1b C2b C3b . . . . -179(2)
C6b C1b C2b C3b . . . . -3(3)
N1b C1b C6b N2b . . . . -4(3)
N1b C1b C6b C5b . . . . 178.2(19)
C2b C1b C6b N2b . . . . -179.6(18)
C2b C1b C6b C5b . . . . 2(4)
C1b C2b C3b C4b . . . . 3(4)
C2b C3b C4b C5b . . . . -2(5)
C3b C4b C5b C6b . . . . 0(4)
C4b C5b C6b N2b . . . . -178(3)
C4b C5b C6b C1b . . . . 0(4)
N1b C7b C8b O1b . . . . 21(3)
N1b C7b C8b C9b . . . . -108.6(17)
N2b C7b C8b O1b . . . . -152.7(16)
N2b C7b C8b C9b . . . . 78(2)
O1b C8b C9b O2b . . . . -167.9(12)
O1b C8b C9b C10b . . . . -45.5(18)
C7b C8b C9b O2b . . . . -39.1(16)
C7b C8b C9b C10b . . . . 83.2(14)
O2b C9b C10b N3b . . . . 162.6(16)
O2b C9b C10b N4b . . . . -23.6(19)
C8b C9b C10b N3b . . . . 39(3)
C8b C9b C10b N4b . . . . -147.0(15)
N3b C11b C12b C13b . . . . -178(3)
C16b C11b C12b C13b . . . . -4(4)
N3b C11b C16b N4b . . . . -4(3)
N3b C11b C16b C15b . . . . -175(3)
C12b C11b C16b N4b . . . . -179.8(18)
C12b C11b C16b C15b . . . . 10(4)
C11b C12b C13b C14b . . . . -2(4)
C12b C13b C14b C15b . . . . 3(5)
C13b C14b C15b C16b . . . . 1(4)
C14b C15b C16b N4b . . . . -177(3)
C14b C15b C16b C11b . . . . -8(4)
C7c N1c C1c C2c . . . . -178.7(19)
C7c N1c C1c C6c . . . . -1.3(18)
C1c N1c C7c N2c . . . . 1.5(19)
C1c N1c C7c C8c . . . . -172.3(15)
C7c N2c C6c C1c . . . . .2(19)
C7c N2c C6c C5c . . . . -172(3)
C6c N2c C7c N1c . . . . -1(2)
C6c N2c C7c C8c . . . . 172.8(15)
C11c N3c C10c N4c . . . . .4(17)
C11c N3c C10c C9c . . . . 175.2(15)
C10c N3c C11c C12c . . . . -180.0(18)
C10c N3c C11c C16c . . . . -.2(17)
C16c N4c C10c N3c . . . . -.4(17)
C16c N4c C10c C9c . . . . -175.7(14)
C10c N4c C16c C11c . . . . .3(17)
C10c N4c C16c C15c . . . . -179.6(18)
N1c C1c C2c C3c . . . . -175.9(18)
C6c C1c C2c C3c . . . . 7(3)
N1c C1c C6c N2c . . . . .7(18)
N1c C1c C6c C5c . . . . 174.0(16)
C2c C1c C6c N2c . . . . 178.5(16)
C2c C1c C6c C5c . . . . -8(3)
C1c C2c C3c C4c . . . . -3(3)
C2c C3c C4c C5c . . . . 0(4)
C3c C4c C5c C6c . . . . -1(3)
C4c C5c C6c N2c . . . . 176(2)
C4c C5c C6c C1c . . . . 5(3)
N1c C7c C8c O1c . . . . 19(3)
N1c C7c C8c C9c . . . . -110.3(17)
N2c C7c C8c O1c . . . . -154.0(15)
N2c C7c C8c C9c . . . . 76.7(19)
O1c C8c C9c O2c . . . . -175.7(12)
O1c C8c C9c C10c . . . . -47.8(17)
C7c C8c C9c O2c . . . . -47.7(17)
C7c C8c C9c C10c . . . . 80.2(15)
O2c C9c C10c N3c . . . . 168.3(14)
O2c C9c C10c N4c . . . . -17.5(19)
C8c C9c C10c N3c . . . . 42(3)
C8c C9c C10c N4c . . . . -143.5(14)
N3c C11c C12c C13c . . . . -179.5(17)
C16c C11c C12c C13c . . . . 0(3)
N3c C11c C16c N4c . . . . -.0(17)
N3c C11c C16c C15c . . . . 179.9(17)
C12c C11c C16c N4c . . . . 179.8(14)
C12c C11c C16c C15c . . . . 0(3)
C11c C12c C13c C14c . . . . 0(3)
C12c C13c C14c C15c . . . . 0(4)
C13c C14c C15c C16c . . . . 0(3)
C14c C15c C16c N4c . . . . 179.5(18)
C14c C15c C16c C11c . . . . 0(3)
C7d N1d C1d C2d . . . . 173.5(17)
C7d N1d C1d C6d . . . . -.1(18)
C1d N1d C7d N2d . . . . 1.5(18)
C1d N1d C7d C8d . . . . -173.0(15)
C7d N2d C6d C1d . . . . 2.1(19)
C7d N2d C6d C5d . . . . -177.3(19)
C6d N2d C7d N1d . . . . -2.3(19)
C6d N2d C7d C8d . . . . 172.3(16)
C11d N3d C10d N4d . . . . .6(16)
C11d N3d C10d C9d . . . . 175.8(13)
C10d N3d C11d C12d . . . . 178.2(16)
C10d N3d C11d C16d . . . . -.5(16)
C16d N4d C10d N3d . . . . -.5(17)
C16d N4d C10d C9d . . . . -176.0(13)
C10d N4d C16d C11d . . . . .1(17)
C10d N4d C16d C15d . . . . -178(2)
N1d C1d C2d C3d . . . . -174.6(17)
C6d C1d C2d C3d . . . . -2(3)
N1d C1d C6d N2d . . . . -1.2(19)
N1d C1d C6d C5d . . . . 178.2(17)
C2d C1d C6d N2d . . . . -175.2(16)
C2d C1d C6d C5d . . . . 4(3)
C1d C2d C3d C4d . . . . 0(3)
C2d C3d C4d C5d . . . . -2(4)
C3d C4d C5d C6d . . . . 4(3)
C4d C5d C6d N2d . . . . 174.1(19)
C4d C5d C6d C1d . . . . -5(3)
N1d C7d C8d O1d . . . . 16(3)
N1d C7d C8d C9d . . . . -112.7(16)
N2d C7d C8d O1d . . . . -158.1(14)
N2d C7d C8d C9d . . . . 73.3(18)
O1d C8d C9d O2d . . . . -172.5(12)
O1d C8d C9d C10d . . . . -50.3(16)
C7d C8d C9d O2d . . . . -44.2(16)
C7d C8d C9d C10d . . . . 78.0(14)
O2d C9d C10d N3d . . . . 165.0(13)
O2d C9d C10d N4d . . . . -20.1(17)
C8d C9d C10d N3d . . . . 44.9(18)
C8d C9d C10d N4d . . . . -140.1(13)
N3d C11d C12d C13d . . . . -177.4(15)
C16d C11d C12d C13d . . . . 1(3)
N3d C11d C16d N4d . . . . .2(17)
N3d C11d C16d C15d . . . . 179.0(16)
C12d C11d C16d N4d . . . . -178.6(14)
C12d C11d C16d C15d . . . . 0(3)
C11d C12d C13d C14d . . . . -3(3)
C12d C13d C14d C15d . . . . 3(3)
C13d C14d C15d C16d . . . . -2(3)
C14d C15d C16d N4d . . . . 178.5(19)
C14d C15d C16d C11d . . . . 0(3)
